data_7122084
loop_
_publ_author_name
'Inoue, Yuta'
'Hatayama, Takahiro'
'Kawasaki-Takasuka, Tomoko'
'Agou, Tomohiro'
'Kubota, Toshio'
'Yamazaki, Takashi'

_publ_section_title
;
 Stereoselective aldol reactions using pseudo C<sub>2</sub> symmetric
 1-benzyl-4-(trifluoromethyl)piperidine-2,6-dione.
;
_journal_issue 71
_journal_name_full 'Chemical communications (Cambridge, England)'
_journal_page_first 9913
_journal_page_last 9916
_journal_paper_doi 10.1039/c8cc05458d
_journal_volume 54
_journal_year 2018
_chemical_formula_moiety 'C18 H22 F3 N O3'
_chemical_formula_sum 'C18 H22 F3 N O3'
_chemical_formula_weight 357.36
_chemical_melting_point 397.6(6)
_chemical_name_systematic (2R*,3R*)-N-Benzyl-2-((S*)-1-hydroxy-2,2-dimethylpropyl)-3-(trifluoromethyl)glutarimide
_space_group_crystal_system monoclinic
_space_group_IT_number 14
_space_group_name_Hall '-P 2ybc'
_space_group_name_H-M_alt 'P 1 21/c 1'
_symmetry_space_group_name_Hall '-P 2ybc'
_symmetry_space_group_name_H-M 'P 1 21/c 1'
_atom_sites_solution_hydrogens geom
_audit_creation_method SHELXL-2016/6
_audit_update_record
;
2018-07-06 deposited with the CCDC.
2018-08-06 downloaded from the CCDC.
;
_cell_angle_alpha 90
_cell_angle_beta 109.415(6)
_cell_angle_gamma 90
_cell_formula_units_Z 8
_cell_length_a 16.4371(9)
_cell_length_b 9.2127(4)
_cell_length_c 24.4070(13)
_cell_measurement_reflns_used 6065
_cell_measurement_temperature 173(2)
_cell_measurement_theta_max 27.3260
_cell_measurement_theta_min 2.3670
_cell_volume 3485.8(3)
_computing_cell_refinement 'CrysAlisPro 1.171.38.46 (Rigaku OD, 2015)'
_computing_data_collection
;
CrystalClear-SM Auto 2.0 r1 (Rigaku, 2009)
;
_computing_data_reduction 'CrysAlisPro 1.171.38.46 (Rigaku OD, 2015)'
_computing_molecular_graphics
;
Yadokari-XG 2014 (Wakita, Nemoto, et al., 2016)
;
_computing_publication_material
;
Yadokari-XG 2014 (Wakita, Nemoto, et al., 2016)
;
_computing_structure_refinement 'SHELXL-2016/6 (Sheldrick, 2016)'
_computing_structure_solution
;
SHELXT-2014/5 (Sheldrick, 2014)
;
_diffrn_ambient_temperature 173(2)
_diffrn_measured_fraction_theta_full 0.998
_diffrn_measured_fraction_theta_max 0.998
_diffrn_measurement_device_type ccd
_diffrn_measurement_method \w
_diffrn_radiation_type MoK\a
_diffrn_radiation_wavelength 0.71073
_diffrn_reflns_av_R_equivalents 0.0399
_diffrn_reflns_av_unetI/netI 0.0305
_diffrn_reflns_Laue_measured_fraction_full 0.998
_diffrn_reflns_Laue_measured_fraction_max 0.998
_diffrn_reflns_limit_h_max 19
_diffrn_reflns_limit_h_min -19
_diffrn_reflns_limit_k_max 11
_diffrn_reflns_limit_k_min -11
_diffrn_reflns_limit_l_max 29
_diffrn_reflns_limit_l_min -29
_diffrn_reflns_number 30579
_diffrn_reflns_point_group_measured_fraction_full 0.998
_diffrn_reflns_point_group_measured_fraction_max 0.998
_diffrn_reflns_theta_full 25.242
_diffrn_reflns_theta_max 25.500
_diffrn_reflns_theta_min 2.381
_diffrn_source 'sealed tube'
_exptl_absorpt_coefficient_mu 0.113
_exptl_absorpt_correction_T_max 1.00000
_exptl_absorpt_correction_T_min 0.99174
_exptl_absorpt_correction_type multi-scan
_exptl_absorpt_process_details
;
CrysAlisPro 1.171.38.46 (Rigaku Oxford Diffraction, 2015)
Empirical absorption correction using spherical harmonics,
 implemented in SCALE3 ABSPACK scaling algorithm.
;
_exptl_crystal_colour colourless
_exptl_crystal_density_diffrn 1.362
_exptl_crystal_description prism
_exptl_crystal_F_000 1504
_exptl_crystal_size_max 0.23
_exptl_crystal_size_mid 0.18
_exptl_crystal_size_min 0.17
_refine_diff_density_max 0.198
_refine_diff_density_min -0.180
_refine_diff_density_rms 0.033
_refine_ls_extinction_method none
_refine_ls_goodness_of_fit_ref 1.008
_refine_ls_hydrogen_treatment constr
_refine_ls_matrix_type full
_refine_ls_number_parameters 459
_refine_ls_number_reflns 6476
_refine_ls_number_restraints 0
_refine_ls_restrained_S_all 1.008
_refine_ls_R_factor_all 0.0643
_refine_ls_R_factor_gt 0.0384
_refine_ls_shift/su_max 0.001
_refine_ls_shift/su_mean 0.000
_refine_ls_structure_factor_coef Fsqd
_refine_ls_weighting_details 'w=1/[\s^2^(Fo^2^)+(0.0401P)^2^+0.8858P] where P=(Fo^2^+2Fc^2^)/3'
_refine_ls_weighting_scheme calc
_refine_ls_wR_factor_gt 0.0846
_refine_ls_wR_factor_ref 0.0969
_reflns_Friedel_coverage 0.000
_reflns_number_gt 4632
_reflns_number_total 6476
_reflns_threshold_expression 'I > 2\s(I)'
_cod_data_source_file c8cc05458d2.cif
_cod_data_source_block sample1
_cod_depositor_comments
;
The following automatic conversions were performed:

'_chemical_melting_point' value '397.0-398.2' was changed to
'397.6(6)' - the average value was taken and precision was estimated.

Automatic conversion script
Id: cif_fix_values 4973 2017-02-22 13:04:09Z antanas 

 Adding full bibliography for 7122084--7122089.cif.
;
_cod_database_code 7122084
_shelx_shelxl_version_number 2016/6
_shelx_space_group_comment
;
The symmetry employed for this shelxl refinement is uniquely defined
by the following loop, which should always be used as a source of
symmetry information in preference to the above space-group names.
They are only intended as comments.
;
_oxdiff_exptl_absorpt_empirical_full_min 0.967
_oxdiff_exptl_absorpt_empirical_full_max 1.096
_oxdiff_exptl_absorpt_empirical_details
;
Empirical correction (ABSPACK) includes:
- Absorption correction using spherical harmonics
- Frame scaling
;

loop_
_space_group_symop_operation_xyz
'x, y, z'
'-x, y+1/2, -z+1/2'
'-x, -y, -z'
'x, -y-1/2, z-1/2'

loop_
_atom_site_label
_atom_site_type_symbol
_atom_site_fract_x
_atom_site_fract_y
_atom_site_fract_z
_atom_site_U_iso_or_equiv
_atom_site_adp_type
_atom_site_occupancy
_atom_site_site_symmetry_order
_atom_site_calc_flag
_atom_site_refinement_flags_posn
_atom_site_refinement_flags_adp
F1 F 0.27918(8) 0.76317(11) 0.46649(4) 0.0535(3) Uani 1 1 d . .
F2 F 0.22016(8) 0.16810(13) 0.83477(4) 0.0567(3) Uani 1 1 d . .
F3 F 0.28647(8) 0.62148(12) 0.39910(5) 0.0602(3) Uani 1 1 d . .
F4 F 0.21876(8) 0.02062(11) 0.76660(5) 0.0598(3) Uani 1 1 d . .
O1 O 0.28192(7) 0.07762(12) 0.63293(5) 0.0381(3) Uani 1 1 d . .
F5 F 0.33890(8) 0.10588(14) 0.82264(5) 0.0641(3) Uani 1 1 d . .
O2 O 0.46511(8) 0.58387(13) 0.57366(5) 0.0419(3) Uani 1 1 d . .
O3 O 0.21190(8) 0.68657(13) 0.59941(5) 0.0428(3) Uani 1 1 d . .
O4 O 0.03100(8) 0.19892(14) 0.65872(6) 0.0469(3) Uani 1 1 d . .
F6 F 0.16348(8) 0.67590(14) 0.40631(5) 0.0716(4) Uani 1 1 d . .
O5 O 0.35517(9) 0.31914(12) 0.59189(5) 0.0433(3) Uani 1 1 d . .
H1 H 0.344105 0.239447 0.604585 0.065 Uiso 1 1 calc R U
O6 O 0.12272(9) 0.47070(13) 0.63966(5) 0.0477(3) Uani 1 1 d . .
H2 H 0.142568 0.542430 0.627000 0.071 Uiso 1 1 calc R U
N1 N 0.15655(8) 0.13600(14) 0.64555(6) 0.0293(3) Uani 1 1 d . .
N2 N 0.33776(8) 0.64183(13) 0.58486(5) 0.0293(3) Uani 1 1 d . .
C1 C 0.15564(10) 0.31424(17) 0.72307(7) 0.0316(4) Uani 1 1 d . .
H3 H 0.124796 0.311285 0.752127 0.038 Uiso 1 1 calc R U
C2 C 0.34212(10) 0.46405(16) 0.50834(7) 0.0290(4) Uani 1 1 d . .
H4 H 0.374821 0.463312 0.480347 0.035 Uiso 1 1 calc R U
C3 C 0.15275(11) 0.47394(17) 0.70153(7) 0.0325(4) Uani 1 1 d . .
H5 H 0.213294 0.511379 0.714589 0.039 Uiso 1 1 calc R U
C4 C 0.10821(11) 0.21350(17) 0.67368(7) 0.0316(4) Uani 1 1 d . .
C5 C 0.34172(11) 0.30648(17) 0.53127(7) 0.0303(4) Uani 1 1 d . .
H6 H 0.282466 0.266257 0.512388 0.036 Uiso 1 1 calc R U
C6 C 0.38813(11) 0.56639(17) 0.55765(7) 0.0299(4) Uani 1 1 d . .
C7 C 0.25015(11) 0.62702(17) 0.57024(7) 0.0323(4) Uani 1 1 d . .
C8 C 0.24438(10) 0.14543(17) 0.66028(7) 0.0296(4) Uani 1 1 d . .
C9 C 0.25002(11) 0.51278(18) 0.47542(7) 0.0337(4) Uani 1 1 d . .
H7 H 0.220698 0.430599 0.449632 0.040 Uiso 1 1 calc R U
C10 C 0.20213(11) 0.53739(19) 0.51835(7) 0.0362(4) Uani 1 1 d . .
H8 H 0.146536 0.585676 0.497780 0.043 Uiso 1 1 calc R U
H9 H 0.188966 0.441815 0.531957 0.043 Uiso 1 1 calc R U
C11 C 0.10329(11) 0.09324(18) 0.53866(7) 0.0344(4) Uani 1 1 d . .
C12 C 0.39420(11) 0.68100(18) 0.69216(7) 0.0335(4) Uani 1 1 d . .
C13 C 0.38124(12) 0.74214(18) 0.63256(7) 0.0364(4) Uani 1 1 d . .
H10 H 0.346711 0.832231 0.627626 0.044 Uiso 1 1 calc R U
H11 H 0.438192 0.768411 0.629865 0.044 Uiso 1 1 calc R U
C14 C 0.11109(11) 0.03572(18) 0.59805(7) 0.0355(4) Uani 1 1 d . .
H12 H 0.052587 0.016870 0.599578 0.043 Uiso 1 1 calc R U
H13 H 0.142432 -0.057874 0.604159 0.043 Uiso 1 1 calc R U
C15 C 0.40579(10) 0.20124(17) 0.51825(7) 0.0309(4) Uani 1 1 d . .
C16 C 0.29367(11) 0.24160(19) 0.70980(7) 0.0355(4) Uani 1 1 d . .
H14 H 0.303660 0.336261 0.693921 0.043 Uiso 1 1 calc R U
H15 H 0.350733 0.197158 0.729661 0.043 Uiso 1 1 calc R U
C17 C 0.24903(11) 0.26821(18) 0.75438(7) 0.0339(4) Uani 1 1 d . .
H16 H 0.278878 0.351918 0.778977 0.041 Uiso 1 1 calc R U
C18 C 0.49855(11) 0.2536(2) 0.54466(8) 0.0396(4) Uani 1 1 d . .
H17 H 0.511205 0.272893 0.586152 0.059 Uiso 1 1 calc R U
H18 H 0.506253 0.342957 0.525127 0.059 Uiso 1 1 calc R U
H19 H 0.537880 0.178790 0.539678 0.059 Uiso 1 1 calc R U
C19 C 0.39578(12) 0.05300(18) 0.54390(8) 0.0404(4) Uani 1 1 d . .
H20 H 0.431427 -0.018838 0.532794 0.061 Uiso 1 1 calc R U
H21 H 0.335179 0.022936 0.528949 0.061 Uiso 1 1 calc R U
H22 H 0.414333 0.060185 0.586340 0.061 Uiso 1 1 calc R U
C20 C 0.09901(11) 0.57661(19) 0.72581(7) 0.0376(4) Uani 1 1 d . .
C21 C 0.24470(12) 0.6426(2) 0.43710(8) 0.0420(4) Uani 1 1 d . .
C22 C 0.13810(12) 0.0159(2) 0.50318(7) 0.0424(4) Uani 1 1 d . .
H23 H 0.168165 -0.072016 0.517003 0.051 Uiso 1 1 calc R U
C23 C 0.44021(12) 0.5547(2) 0.71098(8) 0.0446(5) Uani 1 1 d . .
H24 H 0.463309 0.503064 0.685823 0.053 Uiso 1 1 calc R U
C24 C 0.38102(12) 0.1852(2) 0.45221(7) 0.0441(5) Uani 1 1 d . .
H25 H 0.389979 0.277932 0.435347 0.066 Uiso 1 1 calc R U
H26 H 0.320203 0.157198 0.435796 0.066 Uiso 1 1 calc R U
H27 H 0.417056 0.110375 0.443248 0.066 Uiso 1 1 calc R U
C25 C 0.36187(12) 0.7540(2) 0.72981(8) 0.0456(5) Uani 1 1 d . .
H28 H 0.329935 0.840864 0.717332 0.055 Uiso 1 1 calc R U
C26 C 0.00451(12) 0.5320(2) 0.70618(9) 0.0504(5) Uani 1 1 d . .
H29 H -0.028425 0.603215 0.720039 0.076 Uiso 1 1 calc R U
H30 H -0.000719 0.436223 0.722190 0.076 Uiso 1 1 calc R U
H31 H -0.018157 0.527684 0.663654 0.076 Uiso 1 1 calc R U
C27 C 0.45273(13) 0.5033(2) 0.76654(8) 0.0546(5) Uani 1 1 d . .
H32 H 0.484082 0.415922 0.779155 0.065 Uiso 1 1 calc R U
C28 C 0.05954(12) 0.2211(2) 0.51768(8) 0.0456(5) Uani 1 1 d . .
H33 H 0.034871 0.275742 0.541201 0.055 Uiso 1 1 calc R U
C29 C 0.25670(12) 0.1404(2) 0.79418(8) 0.0430(4) Uani 1 1 d . .
C30 C 0.12991(13) 0.0641(2) 0.44808(8) 0.0518(5) Uani 1 1 d . .
H34 H 0.153876 0.009295 0.424201 0.062 Uiso 1 1 calc R U
C31 C 0.05182(13) 0.2691(2) 0.46218(9) 0.0538(5) Uani 1 1 d . .
H35 H 0.021796 0.356724 0.447845 0.065 Uiso 1 1 calc R U
C32 C 0.08741(13) 0.1905(2) 0.42794(8) 0.0531(5) Uani 1 1 d . .
H36 H 0.082372 0.224349 0.390184 0.064 Uiso 1 1 calc R U
C33 C 0.10727(13) 0.72970(19) 0.70379(9) 0.0482(5) Uani 1 1 d . .
H37 H 0.081970 0.731806 0.661339 0.072 Uiso 1 1 calc R U
H38 H 0.168348 0.756557 0.715345 0.072 Uiso 1 1 calc R U
H39 H 0.076776 0.798720 0.720595 0.072 Uiso 1 1 calc R U
C34 C 0.42031(13) 0.5772(2) 0.80347(8) 0.0549(5) Uani 1 1 d . .
H40 H 0.429190 0.541185 0.841498 0.066 Uiso 1 1 calc R U
C35 C 0.37510(13) 0.7030(2) 0.78534(8) 0.0550(5) Uani 1 1 d . .
H41 H 0.352891 0.755136 0.810849 0.066 Uiso 1 1 calc R U
C36 C 0.13720(15) 0.5771(2) 0.79241(8) 0.0584(6) Uani 1 1 d . .
H42 H 0.107916 0.650762 0.808047 0.088 Uiso 1 1 calc R U
H43 H 0.198939 0.599399 0.804323 0.088 Uiso 1 1 calc R U
H44 H 0.129129 0.481371 0.807360 0.088 Uiso 1 1 calc R U

loop_
_atom_site_aniso_label
_atom_site_aniso_U_11
_atom_site_aniso_U_22
_atom_site_aniso_U_33
_atom_site_aniso_U_23
_atom_site_aniso_U_13
_atom_site_aniso_U_12
F1 0.0834(9) 0.0310(6) 0.0430(6) 0.0018(5) 0.0171(6) -0.0047(5)
F2 0.0756(8) 0.0645(8) 0.0353(6) 0.0075(5) 0.0255(6) 0.0035(6)
F3 0.0965(9) 0.0526(7) 0.0391(6) 0.0053(5) 0.0326(6) 0.0035(6)
F4 0.0936(9) 0.0367(6) 0.0429(6) 0.0023(5) 0.0146(6) -0.0101(6)
O1 0.0445(7) 0.0356(7) 0.0418(7) -0.0030(6) 0.0244(6) 0.0020(5)
F5 0.0602(8) 0.0750(9) 0.0487(7) 0.0148(6) 0.0067(6) 0.0167(6)
O2 0.0332(7) 0.0485(8) 0.0450(7) -0.0045(6) 0.0146(6) -0.0105(6)
O3 0.0485(8) 0.0413(7) 0.0465(7) -0.0006(6) 0.0263(6) 0.0034(6)
O4 0.0339(7) 0.0517(8) 0.0592(8) -0.0111(7) 0.0210(6) -0.0085(6)
F6 0.0588(8) 0.0753(9) 0.0617(8) 0.0264(7) -0.0054(6) 0.0081(6)
O5 0.0741(9) 0.0302(6) 0.0394(7) 0.0021(6) 0.0373(7) -0.0015(6)
O6 0.0811(10) 0.0357(7) 0.0357(7) -0.0013(6) 0.0321(7) -0.0076(7)
N1 0.0332(8) 0.0271(7) 0.0300(7) -0.0024(6) 0.0136(6) -0.0045(6)
N2 0.0354(8) 0.0249(7) 0.0285(7) -0.0011(6) 0.0118(6) -0.0045(6)
C1 0.0382(10) 0.0322(9) 0.0302(9) -0.0013(7) 0.0194(7) -0.0014(7)
C2 0.0345(9) 0.0272(8) 0.0290(8) -0.0011(7) 0.0152(7) -0.0029(7)
C3 0.0397(10) 0.0311(9) 0.0320(9) -0.0023(7) 0.0189(8) -0.0029(7)
C4 0.0348(10) 0.0293(9) 0.0345(9) 0.0020(7) 0.0166(7) -0.0036(7)
C5 0.0340(9) 0.0284(9) 0.0332(9) -0.0007(7) 0.0173(7) -0.0035(7)
C6 0.0349(10) 0.0261(9) 0.0311(9) 0.0046(7) 0.0141(7) -0.0033(7)
C7 0.0396(10) 0.0254(9) 0.0354(9) 0.0066(7) 0.0173(8) 0.0012(7)
C8 0.0357(10) 0.0264(8) 0.0295(9) 0.0057(7) 0.0144(7) -0.0006(7)
C9 0.0362(10) 0.0303(9) 0.0324(9) -0.0038(7) 0.0084(7) -0.0031(7)
C10 0.0320(10) 0.0337(9) 0.0423(10) -0.0013(8) 0.0116(8) -0.0013(7)
C11 0.0337(10) 0.0330(9) 0.0326(9) -0.0033(8) 0.0058(7) -0.0114(7)
C12 0.0351(10) 0.0309(9) 0.0315(9) -0.0044(8) 0.0071(7) -0.0078(7)
C13 0.0477(11) 0.0266(9) 0.0355(9) -0.0033(8) 0.0148(8) -0.0076(7)
C14 0.0411(10) 0.0299(9) 0.0367(9) -0.0046(8) 0.0146(8) -0.0094(7)
C15 0.0340(9) 0.0315(9) 0.0297(8) 0.0004(7) 0.0140(7) 0.0025(7)
C16 0.0310(10) 0.0379(10) 0.0385(9) -0.0026(8) 0.0127(8) -0.0023(7)
C17 0.0390(10) 0.0332(9) 0.0301(9) -0.0050(8) 0.0119(7) -0.0052(7)
C18 0.0353(10) 0.0447(11) 0.0406(10) 0.0057(9) 0.0150(8) 0.0038(8)
C19 0.0458(11) 0.0322(10) 0.0474(11) 0.0006(8) 0.0210(9) 0.0056(8)
C20 0.0439(11) 0.0358(10) 0.0373(10) -0.0029(8) 0.0190(8) 0.0038(8)
C21 0.0500(12) 0.0398(11) 0.0314(9) -0.0007(8) 0.0070(8) 0.0011(9)
C22 0.0426(11) 0.0479(11) 0.0342(10) -0.0012(9) 0.0095(8) 0.0013(8)
C23 0.0513(12) 0.0400(11) 0.0385(10) -0.0023(9) 0.0096(9) 0.0055(9)
C24 0.0545(12) 0.0453(11) 0.0341(10) -0.0050(9) 0.0169(9) 0.0051(9)
C25 0.0516(12) 0.0461(11) 0.0373(10) -0.0035(9) 0.0122(9) 0.0071(9)
C26 0.0470(12) 0.0469(11) 0.0654(13) 0.0010(10) 0.0296(10) 0.0042(9)
C27 0.0582(14) 0.0490(12) 0.0415(11) 0.0074(10) -0.0035(10) 0.0067(10)
C28 0.0510(12) 0.0365(10) 0.0435(11) -0.0030(9) 0.0082(9) -0.0032(9)
C29 0.0511(12) 0.0451(11) 0.0315(10) -0.0026(9) 0.0120(9) 0.0003(9)
C30 0.0500(12) 0.0684(14) 0.0349(10) -0.0012(10) 0.0113(9) -0.0018(10)
C31 0.0575(13) 0.0398(11) 0.0470(12) 0.0078(10) -0.0054(10) -0.0071(9)
C32 0.0519(13) 0.0663(14) 0.0328(10) 0.0033(10) 0.0032(9) -0.0197(11)
C33 0.0548(13) 0.0333(10) 0.0587(12) -0.0075(9) 0.0219(10) 0.0032(9)
C34 0.0589(13) 0.0684(15) 0.0281(10) 0.0050(10) 0.0021(9) -0.0106(11)
C35 0.0595(13) 0.0716(15) 0.0330(11) -0.0056(10) 0.0142(9) 0.0026(11)
C36 0.0790(16) 0.0607(13) 0.0407(11) -0.0121(10) 0.0267(11) 0.0112(12)

loop_
_atom_type_symbol
_atom_type_description
_atom_type_scat_dispersion_real
_atom_type_scat_dispersion_imag
_atom_type_scat_source
C C 0.0033 0.0016 'International Tables Vol C Tables 4.2.6.8 and 6.1.1.4'
H H 0.0000 0.0000 'International Tables Vol C Tables 4.2.6.8 and 6.1.1.4'
F F 0.0171 0.0103 'International Tables Vol C Tables 4.2.6.8 and 6.1.1.4'
N N 0.0061 0.0033 'International Tables Vol C Tables 4.2.6.8 and 6.1.1.4'
O O 0.0106 0.0060 'International Tables Vol C Tables 4.2.6.8 and 6.1.1.4'

loop_
_geom_angle_atom_site_label_1
_geom_angle_atom_site_label_2
_geom_angle_atom_site_label_3
_geom_angle
C5 O5 H1 109.5
C3 O6 H2 109.5
C8 N1 C4 123.87(14)
C8 N1 C14 117.38(13)
C4 N1 C14 118.74(13)
C7 N2 C6 124.11(14)
C7 N2 C13 117.41(13)
C6 N2 C13 118.48(13)
C4 C1 C17 113.14(13)
C4 C1 C3 111.10(13)
C17 C1 C3 110.08(13)
C4 C1 H3 107.4
C17 C1 H3 107.4
C3 C1 H3 107.4
C6 C2 C9 112.35(13)
C6 C2 C5 110.78(13)
C9 C2 C5 109.97(13)
C6 C2 H4 107.9
C9 C2 H4 107.9
C5 C2 H4 107.9
O6 C3 C20 112.32(14)
O6 C3 C1 107.39(13)
C20 C3 C1 114.02(13)
O6 C3 H5 107.6
C20 C3 H5 107.6
C1 C3 H5 107.6
O4 C4 N1 120.30(15)
O4 C4 C1 121.36(15)
N1 C4 C1 118.34(14)
O5 C5 C15 112.62(13)
O5 C5 C2 106.20(12)
C15 C5 C2 115.35(12)
O5 C5 H6 107.4
C15 C5 H6 107.4
C2 C5 H6 107.4
O2 C6 N2 120.06(15)
O2 C6 C2 122.21(15)
N2 C6 C2 117.74(14)
O3 C7 N2 120.13(16)
O3 C7 C10 120.67(15)
N2 C7 C10 119.19(14)
O1 C8 N1 120.29(15)
O1 C8 C16 120.45(15)
N1 C8 C16 119.25(14)
C21 C9 C10 111.93(14)
C21 C9 C2 113.82(14)
C10 C9 C2 109.31(13)
C21 C9 H7 107.1
C10 C9 H7 107.1
C2 C9 H7 107.1
C7 C10 C9 114.60(14)
C7 C10 H8 108.6
C9 C10 H8 108.6
C7 C10 H9 108.6
C9 C10 H9 108.6
H8 C10 H9 107.6
C22 C11 C28 118.58(16)
C22 C11 C14 119.98(16)
C28 C11 C14 121.42(16)
C25 C12 C23 118.61(16)
C25 C12 C13 119.90(16)
C23 C12 C13 121.47(16)
N2 C13 C12 113.85(13)
N2 C13 H10 108.8
C12 C13 H10 108.8
N2 C13 H11 108.8
C12 C13 H11 108.8
H10 C13 H11 107.7
N1 C14 C11 113.21(13)
N1 C14 H12 108.9
C11 C14 H12 108.9
N1 C14 H13 108.9
C11 C14 H13 108.9
H12 C14 H13 107.8
C18 C15 C24 110.73(14)
C18 C15 C19 109.73(14)
C24 C15 C19 108.46(14)
C18 C15 C5 111.72(14)
C24 C15 C5 108.46(13)
C19 C15 C5 107.63(13)
C8 C16 C17 114.31(14)
C8 C16 H14 108.7
C17 C16 H14 108.7
C8 C16 H15 108.7
C17 C16 H15 108.7
H14 C16 H15 107.6
C29 C17 C16 112.25(14)
C29 C17 C1 113.22(14)
C16 C17 C1 109.26(13)
C29 C17 H16 107.3
C16 C17 H16 107.3
C1 C17 H16 107.3
C15 C18 H17 109.5
C15 C18 H18 109.5
H17 C18 H18 109.5
C15 C18 H19 109.5
H17 C18 H19 109.5
H18 C18 H19 109.5
C15 C19 H20 109.5
C15 C19 H21 109.5
H20 C19 H21 109.5
C15 C19 H22 109.5
H20 C19 H22 109.5
H21 C19 H22 109.5
C26 C20 C33 109.79(15)
C26 C20 C36 110.45(16)
C33 C20 C36 108.43(16)
C26 C20 C3 111.62(15)
C33 C20 C3 107.54(14)
C36 C20 C3 108.91(15)
F6 C21 F3 106.93(15)
F6 C21 F1 106.11(15)
F3 C21 F1 105.56(15)
F6 C21 C9 111.97(15)
F3 C21 C9 112.21(15)
F1 C21 C9 113.54(14)
C30 C22 C11 121.14(18)
C30 C22 H23 119.4
C11 C22 H23 119.4
C12 C23 C27 120.04(18)
C12 C23 H24 120.0
C27 C23 H24 120.0
C15 C24 H25 109.5
C15 C24 H26 109.5
H25 C24 H26 109.5
C15 C24 H27 109.5
H25 C24 H27 109.5
H26 C24 H27 109.5
C12 C25 C35 121.19(18)
C12 C25 H28 119.4
C35 C25 H28 119.4
C20 C26 H29 109.5
C20 C26 H30 109.5
H29 C26 H30 109.5
C20 C26 H31 109.5
H29 C26 H31 109.5
H30 C26 H31 109.5
C34 C27 C23 120.65(19)
C34 C27 H32 119.7
C23 C27 H32 119.7
C11 C28 C31 119.91(19)
C11 C28 H33 120.0
C31 C28 H33 120.0
F4 C29 F5 106.73(15)
F4 C29 F2 106.30(15)
F5 C29 F2 106.53(14)
F4 C29 C17 113.37(14)
F5 C29 C17 112.04(15)
F2 C29 C17 111.43(15)
C32 C30 C22 119.9(2)
C32 C30 H34 120.0
C22 C30 H34 120.0
C32 C31 C28 120.33(19)
C32 C31 H35 119.8
C28 C31 H35 119.8
C30 C32 C31 120.10(19)
C30 C32 H36 119.9
C31 C32 H36 119.9
C20 C33 H37 109.5
C20 C33 H38 109.5
H37 C33 H38 109.5
C20 C33 H39 109.5
H37 C33 H39 109.5
H38 C33 H39 109.5
C35 C34 C27 119.73(18)
C35 C34 H40 120.1
C27 C34 H40 120.1
C34 C35 C25 119.78(19)
C34 C35 H41 120.1
C25 C35 H41 120.1
C20 C36 H42 109.5
C20 C36 H43 109.5
H42 C36 H43 109.5
C20 C36 H44 109.5
H42 C36 H44 109.5
H43 C36 H44 109.5

loop_
_geom_bond_atom_site_label_1
_geom_bond_atom_site_label_2
_geom_bond_distance
F1 C21 1.341(2)
F2 C29 1.343(2)
F3 C21 1.339(2)
F4 C29 1.334(2)
O1 C8 1.2209(18)
F5 C29 1.336(2)
O2 C6 1.2046(19)
O3 C7 1.2251(19)
O4 C4 1.2058(19)
F6 C21 1.332(2)
O5 C5 1.4262(19)
O5 H1 0.8400
O6 C3 1.4244(19)
O6 H2 0.8400
N1 C8 1.370(2)
N1 C4 1.405(2)
N1 C14 1.476(2)
N2 C7 1.370(2)
N2 C6 1.405(2)
N2 C13 1.472(2)
C1 C4 1.516(2)
C1 C17 1.530(2)
C1 C3 1.558(2)
C1 H3 1.0000
C2 C6 1.518(2)
C2 C9 1.527(2)
C2 C5 1.557(2)
C2 H4 1.0000
C3 C20 1.541(2)
C3 H5 1.0000
C5 C15 1.540(2)
C5 H6 1.0000
C7 C10 1.498(2)
C8 C16 1.500(2)
C9 C21 1.503(2)
C9 C10 1.522(2)
C9 H7 1.0000
C10 H8 0.9900
C10 H9 0.9900
C11 C22 1.384(2)
C11 C28 1.386(2)
C11 C14 1.508(2)
C12 C25 1.380(2)
C12 C23 1.380(2)
C12 C13 1.507(2)
C13 H10 0.9900
C13 H11 0.9900
C14 H12 0.9900
C14 H13 0.9900
C15 C18 1.523(2)
C15 C24 1.533(2)
C15 C19 1.534(2)
C16 C17 1.521(2)
C16 H14 0.9900
C16 H15 0.9900
C17 C29 1.505(2)
C17 H16 1.0000
C18 H17 0.9800
C18 H18 0.9800
C18 H19 0.9800
C19 H20 0.9800
C19 H21 0.9800
C19 H22 0.9800
C20 C26 1.522(3)
C20 C33 1.531(3)
C20 C36 1.535(2)
C22 C30 1.380(3)
C22 H23 0.9500
C23 C27 1.386(3)
C23 H24 0.9500
C24 H25 0.9800
C24 H26 0.9800
C24 H27 0.9800
C25 C35 1.381(3)
C25 H28 0.9500
C26 H29 0.9800
C26 H30 0.9800
C26 H31 0.9800
C27 C34 1.371(3)
C27 H32 0.9500
C28 C31 1.390(3)
C28 H33 0.9500
C30 C32 1.363(3)
C30 H34 0.9500
C31 C32 1.375(3)
C31 H35 0.9500
C32 H36 0.9500
C33 H37 0.9800
C33 H38 0.9800
C33 H39 0.9800
C34 C35 1.369(3)
C34 H40 0.9500
C35 H41 0.9500
C36 H42 0.9800
C36 H43 0.9800
C36 H44 0.9800

loop_
_geom_torsion_atom_site_label_1
_geom_torsion_atom_site_label_2
_geom_torsion_atom_site_label_3
_geom_torsion_atom_site_label_4
_geom_torsion
C4 C1 C3 O6 -12.61(18)
C17 C1 C3 O6 113.52(15)
C4 C1 C3 C20 112.50(16)
C17 C1 C3 C20 -121.37(15)
C8 N1 C4 O4 -179.35(15)
C14 N1 C4 O4 -0.7(2)
C8 N1 C4 C1 0.3(2)
C14 N1 C4 C1 178.98(13)
C17 C1 C4 O4 152.45(16)
C3 C1 C4 O4 -83.13(19)
C17 C1 C4 N1 -27.2(2)
C3 C1 C4 N1 97.19(17)
C6 C2 C5 O5 21.25(17)
C9 C2 C5 O5 -103.54(14)
C6 C2 C5 C15 -104.26(16)
C9 C2 C5 C15 130.95(14)
C7 N2 C6 O2 -178.88(14)
C13 N2 C6 O2 0.4(2)
C7 N2 C6 C2 1.0(2)
C13 N2 C6 C2 -179.68(13)
C9 C2 C6 O2 -150.31(15)
C5 C2 C6 O2 86.26(18)
C9 C2 C6 N2 29.78(19)
C5 C2 C6 N2 -93.65(16)
C6 N2 C7 O3 173.43(14)
C13 N2 C7 O3 -5.9(2)
C6 N2 C7 C10 -6.6(2)
C13 N2 C7 C10 174.15(14)
C4 N1 C8 O1 -178.14(14)
C14 N1 C8 O1 3.2(2)
C4 N1 C8 C16 1.0(2)
C14 N1 C8 C16 -177.68(14)
C6 C2 C9 C21 73.24(17)
C5 C2 C9 C21 -162.88(13)
C6 C2 C9 C10 -52.72(17)
C5 C2 C9 C10 71.16(16)
O3 C7 C10 C9 160.48(15)
N2 C7 C10 C9 -19.5(2)
C21 C9 C10 C7 -78.87(18)
C2 C9 C10 C7 48.17(19)
C7 N2 C13 C12 77.71(18)
C6 N2 C13 C12 -101.62(17)
C25 C12 C13 N2 -123.53(17)
C23 C12 C13 N2 58.4(2)
C8 N1 C14 C11 -75.40(18)
C4 N1 C14 C11 105.87(17)
C22 C11 C14 N1 121.01(17)
C28 C11 C14 N1 -60.8(2)
O5 C5 C15 C18 -62.55(17)
C2 C5 C15 C18 59.58(18)
O5 C5 C15 C24 175.13(13)
C2 C5 C15 C24 -62.75(18)
O5 C5 C15 C19 57.98(17)
C2 C5 C15 C19 -179.89(14)
O1 C8 C16 C17 -155.83(15)
N1 C8 C16 C17 25.0(2)
C8 C16 C17 C29 76.90(19)
C8 C16 C17 C1 -49.56(19)
C4 C1 C17 C29 -75.59(17)
C3 C1 C17 C29 159.43(13)
C4 C1 C17 C16 50.31(18)
C3 C1 C17 C16 -74.66(16)
O6 C3 C20 C26 59.45(19)
C1 C3 C20 C26 -63.00(19)
O6 C3 C20 C33 -61.03(19)
C1 C3 C20 C33 176.52(14)
O6 C3 C20 C36 -178.34(15)
C1 C3 C20 C36 59.2(2)
C10 C9 C21 F6 -59.53(19)
C2 C9 C21 F6 175.90(14)
C10 C9 C21 F3 -179.79(14)
C2 C9 C21 F3 55.64(19)
C10 C9 C21 F1 60.6(2)
C2 C9 C21 F1 -64.0(2)
C28 C11 C22 C30 0.1(3)
C14 C11 C22 C30 178.29(17)
C25 C12 C23 C27 0.3(3)
C13 C12 C23 C27 178.44(17)
C23 C12 C25 C35 0.2(3)
C13 C12 C25 C35 -177.92(17)
C12 C23 C27 C34 -0.5(3)
C22 C11 C28 C31 -0.3(3)
C14 C11 C28 C31 -178.46(16)
C16 C17 C29 F4 -62.8(2)
C1 C17 C29 F4 61.5(2)
C16 C17 C29 F5 58.10(19)
C1 C17 C29 F5 -177.61(14)
C16 C17 C29 F2 177.35(14)
C1 C17 C29 F2 -58.36(19)
C11 C22 C30 C32 0.4(3)
C11 C28 C31 C32 0.0(3)
C22 C30 C32 C31 -0.8(3)
C28 C31 C32 C30 0.6(3)
C23 C27 C34 C35 0.0(3)
C27 C34 C35 C25 0.5(3)
C12 C25 C35 C34 -0.6(3)
